data_4134523
loop_
_publ_author_name
'Dai, Wen'
'Geib, Steven J.'
'Curran, Dennis P.'

_publ_section_title
;
 1,4-Hydroboration Reactions of Electron-Poor Aromatic Rings by
 N-Heterocyclic Carbene Boranes.
;
_journal_name_full 'Journal of the American Chemical Society'
_journal_paper_doi 10.1021/jacs.0c00490
_journal_year 2020
_chemical_formula_sum 'C14 H16 B N3 O2'
_chemical_formula_weight 269.11
_space_group_crystal_system monoclinic
_space_group_IT_number 14
_space_group_name_Hall '-P 2yn'
_space_group_name_H-M_alt 'P 1 21/n 1'
_atom_sites_solution_hydrogens mixed
_atom_sites_solution_primary 'intrinsic phasing'
_audit_creation_method SHELXL-2017/1
_cell_angle_alpha 90
_cell_angle_beta 101.908(2)
_cell_angle_gamma 90
_cell_formula_units_Z 4
_cell_length_a 7.4387(3)
_cell_length_b 14.1565(6)
_cell_length_c 13.7009(6)
_cell_measurement_reflns_used 6730
_cell_measurement_temperature 150(2)
_cell_measurement_theta_max 70.118
_cell_measurement_theta_min 4.542
_cell_volume 1411.74(10)
_computing_structure_refinement 'SHELXL-2017/1 (Sheldrick, 2017)'
_computing_structure_solution 'SHELXT 2014/4 (Sheldrick, 2014)'
_diffrn_ambient_temperature 150(2)
_diffrn_measured_fraction_theta_full 0.998
_diffrn_measured_fraction_theta_max 0.995
_diffrn_measurement_device_type 'Bruker Apex II CCD'
_diffrn_measurement_method 'omega and phi scans'
_diffrn_radiation_type CuK\a
_diffrn_radiation_wavelength 1.54178
_diffrn_reflns_av_R_equivalents 0.0251
_diffrn_reflns_av_unetI/netI 0.0160
_diffrn_reflns_Laue_measured_fraction_full 0.998
_diffrn_reflns_Laue_measured_fraction_max 0.995
_diffrn_reflns_limit_h_max 9
_diffrn_reflns_limit_h_min -9
_diffrn_reflns_limit_k_max 16
_diffrn_reflns_limit_k_min -17
_diffrn_reflns_limit_l_max 16
_diffrn_reflns_limit_l_min -16
_diffrn_reflns_number 15371
_diffrn_reflns_point_group_measured_fraction_full 0.998
_diffrn_reflns_point_group_measured_fraction_max 0.995
_diffrn_reflns_theta_full 67.679
_diffrn_reflns_theta_max 70.154
_diffrn_reflns_theta_min 4.542
_diffrn_source 'Bruker X8 Prospector Ultra IMuS'
_exptl_absorpt_coefficient_mu 0.691
_exptl_absorpt_correction_T_max 0.98
_exptl_absorpt_correction_T_min 0.89
_exptl_absorpt_correction_type multi-scan
_exptl_absorpt_process_details 'Bruker Sadabs'
_exptl_crystal_colour colorless
_exptl_crystal_density_diffrn 1.266
_exptl_crystal_description plate
_exptl_crystal_F_000 568
_exptl_crystal_size_max 0.180
_exptl_crystal_size_mid 0.180
_exptl_crystal_size_min 0.030
_refine_diff_density_max 0.301
_refine_diff_density_min -0.263
_refine_diff_density_rms 0.036
_refine_ls_extinction_method none
_refine_ls_goodness_of_fit_ref 1.687
_refine_ls_hydrogen_treatment refU
_refine_ls_matrix_type full
_refine_ls_number_parameters 229
_refine_ls_number_reflns 2671
_refine_ls_number_restraints 0
_refine_ls_restrained_S_all 1.687
_refine_ls_R_factor_all 0.0454
_refine_ls_R_factor_gt 0.0412
_refine_ls_shift/su_max 0.002
_refine_ls_shift/su_mean 0.000
_refine_ls_structure_factor_coef Fsqd
_refine_ls_weighting_details 'w=1/[\s^2^(Fo^2^)+(0.0680P)^2^] where P=(Fo^2^+2Fc^2^)/3'
_refine_ls_weighting_scheme calc
_refine_ls_wR_factor_gt 0.1366
_refine_ls_wR_factor_ref 0.1398
_reflns_Friedel_coverage 0.000
_reflns_number_gt 2386
_reflns_number_total 2671
_reflns_threshold_expression 'I > 2\s(I)'
_cod_data_source_file ja0c00490_si_004.cif
_cod_data_source_block WD2182019_a
_cod_original_sg_symbol_H-M 'P 21/n'
_cod_database_code 4134523
_shelx_shelxl_version_number 2017/1
_shelx_space_group_comment
;
The symmetry employed for this shelxl refinement is uniquely defined
by the following loop, which should always be used as a source of
symmetry information in preference to the above space-group names.
They are only intended as comments.
;
_shelx_estimated_absorpt_t_min 0.886
_shelx_estimated_absorpt_t_max 0.980

loop_
_space_group_symop_operation_xyz
'x, y, z'
'-x+1/2, y+1/2, -z+1/2'
'-x, -y, -z'
'x-1/2, -y-1/2, z-1/2'

loop_
_atom_site_label
_atom_site_type_symbol
_atom_site_fract_x
_atom_site_fract_y
_atom_site_fract_z
_atom_site_U_iso_or_equiv
_atom_site_adp_type
_atom_site_occupancy
_atom_site_site_symmetry_order
_atom_site_calc_flag
_atom_site_refinement_flags_posn
_atom_site_refinement_flags_adp
_atom_site_refinement_flags_occupancy
_atom_site_disorder_assembly
_atom_site_disorder_group
B1 B 0.6866(2) 0.29678(11) 0.49713(10) 0.0357(3) Uani 1 1 d . . . . .
H1A H 0.573(2) 0.2590(13) 0.5225(12) 0.049(4) Uiso 1 1 d . . . . .
H1B H 0.706(2) 0.3708(13) 0.5273(13) 0.049(4) Uiso 1 1 d . . . . .
C1 C 0.87590(18) 0.24156(10) 0.53922(8) 0.0341(3) Uani 1 1 d . . . . .
N1 N 1.04675(16) 0.27864(9) 0.55557(8) 0.0396(3) Uani 1 1 d . . . . .
O1 O 0.24836(14) 0.47589(8) 0.31759(8) 0.0487(3) Uani 1 1 d . . . . .
C2 C 1.1765(2) 0.21254(13) 0.59556(11) 0.0487(4) Uani 1 1 d . . . . .
H2 H 1.314(3) 0.2266(16) 0.6144(16) 0.069(6) Uiso 1 1 d . . . . .
N2 N 0.90104(18) 0.15096(8) 0.56867(8) 0.0402(3) Uani 1 1 d . . . . .
C3 C 1.0855(2) 0.13325(13) 0.60367(11) 0.0498(4) Uani 1 1 d . . . . .
H3 H 1.122(3) 0.0727(14) 0.6263(14) 0.055(5) Uiso 1 1 d . . . . .
N3 N 0.89185(19) 0.10146(9) 0.32181(11) 0.0489(3) Uani 1 1 d . . . . .
O2 O -0.00273(15) 0.38981(11) 0.25917(9) 0.0619(4) Uani 1 1 d . . . . .
C4 C 1.0900(2) 0.37697(13) 0.53908(12) 0.0536(4) Uani 1 1 d . . . . .
H4A H 1.020666 0.397477 0.473770 0.066(6) Uiso 1 1 calc R . . . .
H4B H 1.221872 0.383181 0.541027 0.085(7) Uiso 1 1 calc R . . . .
H4C H 1.056443 0.416395 0.591356 0.111(10) Uiso 1 1 calc R . . . .
C5 C 0.7575(3) 0.08016(12) 0.56174(12) 0.0534(4) Uani 1 1 d . . . . .
H5A H 0.643157 0.110527 0.569976 0.096(8) Uiso 1 1 calc R . . . .
H5B H 0.794321 0.032819 0.614252 0.092(8) Uiso 1 1 calc R . . . .
H5C H 0.738179 0.049386 0.496335 0.088(7) Uiso 1 1 calc R . . . .
C6 C 0.63643(16) 0.30110(8) 0.37208(9) 0.0284(3) Uani 1 1 d . . . . .
H6 H 0.734(2) 0.3333(11) 0.3504(11) 0.035(4) Uiso 1 1 d . . . . .
C7 C 0.60616(18) 0.20415(9) 0.32581(9) 0.0317(3) Uani 1 1 d . . . . .
C8 C 0.4420(2) 0.16504(10) 0.28904(10) 0.0402(3) Uani 1 1 d . . . . .
H8 H 0.431(2) 0.1021(13) 0.2627(13) 0.044(4) Uiso 1 1 d . . . . .
C9 C 0.2640(2) 0.21472(12) 0.28492(13) 0.0467(4) Uani 1 1 d . . . . .
H9A H 0.201(3) 0.1889(15) 0.3371(15) 0.065(6) Uiso 1 1 d . . . . .
H9B H 0.184(3) 0.2081(16) 0.2164(17) 0.072(6) Uiso 1 1 d . . . . .
C10 C 0.29858(18) 0.31727(10) 0.30663(9) 0.0356(3) Uani 1 1 d . . . . .
C11 C 0.1614(2) 0.39212(12) 0.29049(10) 0.0432(4) Uani 1 1 d . . . . .
C12 C 0.4433(2) 0.45880(10) 0.35050(10) 0.0394(4) Uani 1 1 d . . . . .
H12A H 0.485(2) 0.4829(12) 0.4176(13) 0.044(4) Uiso 1 1 d . . . . .
H12B H 0.514(2) 0.4917(13) 0.3033(14) 0.049(4) Uiso 1 1 d . . . . .
C13 C 0.46373(17) 0.35481(9) 0.34205(8) 0.0300(3) Uani 1 1 d . . . . .
C14 C 0.76622(19) 0.14775(9) 0.32343(10) 0.0371(3) Uani 1 1 d . . . . .

loop_
_atom_site_aniso_label
_atom_site_aniso_U_11
_atom_site_aniso_U_22
_atom_site_aniso_U_33
_atom_site_aniso_U_23
_atom_site_aniso_U_13
_atom_site_aniso_U_12
B1 0.0354(7) 0.0408(8) 0.0276(7) -0.0024(5) -0.0009(6) 0.0081(6)
C1 0.0390(7) 0.0365(7) 0.0254(6) -0.0003(5) 0.0038(5) 0.0068(5)
N1 0.0348(6) 0.0494(7) 0.0314(5) 0.0005(4) -0.0007(5) 0.0058(5)
O1 0.0447(6) 0.0505(6) 0.0459(6) 0.0047(5) -0.0021(5) 0.0184(5)
C2 0.0376(8) 0.0661(10) 0.0404(8) 0.0057(6) 0.0032(6) 0.0139(7)
N2 0.0484(7) 0.0392(6) 0.0333(6) 0.0054(4) 0.0093(5) 0.0100(5)
C3 0.0533(9) 0.0570(9) 0.0386(7) 0.0086(6) 0.0085(6) 0.0274(8)
N3 0.0503(8) 0.0381(6) 0.0641(8) -0.0008(5) 0.0255(6) 0.0044(6)
O2 0.0300(6) 0.0971(10) 0.0547(7) 0.0102(6) -0.0003(5) 0.0136(5)
C4 0.0552(10) 0.0535(9) 0.0470(9) -0.0008(7) -0.0011(7) -0.0115(7)
C5 0.0710(11) 0.0445(8) 0.0472(8) 0.0057(6) 0.0177(8) -0.0026(7)
C6 0.0266(6) 0.0291(6) 0.0277(6) -0.0015(4) 0.0014(5) -0.0020(5)
C7 0.0357(7) 0.0306(6) 0.0290(6) -0.0024(4) 0.0069(5) -0.0015(5)
C8 0.0436(8) 0.0354(7) 0.0406(7) -0.0079(5) 0.0065(6) -0.0109(6)
C9 0.0341(7) 0.0509(9) 0.0507(8) -0.0028(6) -0.0012(6) -0.0140(6)
C10 0.0277(6) 0.0472(8) 0.0299(6) 0.0028(5) 0.0016(5) -0.0009(5)
C11 0.0343(7) 0.0607(9) 0.0327(7) 0.0059(6) 0.0029(6) 0.0083(6)
C12 0.0409(8) 0.0364(7) 0.0357(7) 0.0010(5) -0.0043(6) 0.0073(5)
C13 0.0316(6) 0.0338(7) 0.0231(6) 0.0015(4) 0.0019(5) -0.0001(5)
C14 0.0439(8) 0.0322(7) 0.0374(7) -0.0029(5) 0.0137(6) -0.0030(6)

loop_
_atom_type_symbol
_atom_type_description
_atom_type_scat_dispersion_real
_atom_type_scat_dispersion_imag
_atom_type_scat_source
C C 0.0181 0.0091 'International Tables Vol C Tables 4.2.6.8 and 6.1.1.4'
H H 0.0000 0.0000 'International Tables Vol C Tables 4.2.6.8 and 6.1.1.4'
B B 0.0090 0.0039 'International Tables Vol C Tables 4.2.6.8 and 6.1.1.4'
N N 0.0311 0.0180 'International Tables Vol C Tables 4.2.6.8 and 6.1.1.4'
O O 0.0492 0.0322 'International Tables Vol C Tables 4.2.6.8 and 6.1.1.4'

loop_
_geom_angle_atom_site_label_1
_geom_angle_atom_site_label_2
_geom_angle_atom_site_label_3
_geom_angle
_geom_angle_site_symmetry_1
_geom_angle_site_symmetry_3
_geom_angle_publ_flag
C1 B1 C6 112.17(10) . . ?
C1 B1 H1A 108.6(9) . . ?
C6 B1 H1A 108.2(8) . . ?
C1 B1 H1B 106.5(9) . . ?
C6 B1 H1B 109.0(9) . . ?
H1A B1 H1B 112.4(13) . . ?
N2 C1 N1 104.65(11) . . ?
N2 C1 B1 128.85(13) . . ?
N1 C1 B1 126.46(12) . . ?
C1 N1 C2 111.16(13) . . ?
C1 N1 C4 125.17(12) . . ?
C2 N1 C4 123.57(14) . . ?
C11 O1 C12 109.13(11) . . ?
C3 C2 N1 106.30(14) . . ?
C3 C2 H2 130.2(13) . . ?
N1 C2 H2 123.5(13) . . ?
C1 N2 C3 110.12(13) . . ?
C1 N2 C5 125.65(13) . . ?
C3 N2 C5 124.19(14) . . ?
C2 C3 N2 107.76(13) . . ?
C2 C3 H3 133.4(12) . . ?
N2 C3 H3 118.8(12) . . ?
N1 C4 H4A 109.5 . . ?
N1 C4 H4B 109.5 . . ?
H4A C4 H4B 109.5 . . ?
N1 C4 H4C 109.5 . . ?
H4A C4 H4C 109.5 . . ?
H4B C4 H4C 109.5 . . ?
N2 C5 H5A 109.5 . . ?
N2 C5 H5B 109.5 . . ?
H5A C5 H5B 109.5 . . ?
N2 C5 H5C 109.5 . . ?
H5A C5 H5C 109.5 . . ?
H5B C5 H5C 109.5 . . ?
C13 C6 C7 107.79(10) . . ?
C13 C6 B1 107.51(10) . . ?
C7 C6 B1 112.23(10) . . ?
C13 C6 H6 110.0(9) . . ?
C7 C6 H6 111.1(9) . . ?
B1 C6 H6 108.2(9) . . ?
C8 C7 C14 117.13(12) . . ?
C8 C7 C6 125.36(12) . . ?
C14 C7 C6 117.49(11) . . ?
C7 C8 C9 123.55(12) . . ?
C7 C8 H8 121.7(10) . . ?
C9 C8 H8 114.7(10) . . ?
C8 C9 C10 109.62(12) . . ?
C8 C9 H9A 110.1(12) . . ?
C10 C9 H9A 107.4(12) . . ?
C8 C9 H9B 109.9(13) . . ?
C10 C9 H9B 108.7(13) . . ?
H9A C9 H9B 111.0(17) . . ?
C13 C10 C11 109.21(13) . . ?
C13 C10 C9 124.57(13) . . ?
C11 C10 C9 126.19(13) . . ?
O2 C11 O1 120.50(14) . . ?
O2 C11 C10 131.26(16) . . ?
O1 C11 C10 108.24(12) . . ?
O1 C12 C13 104.65(11) . . ?
O1 C12 H12A 109.7(10) . . ?
C13 C12 H12A 113.9(10) . . ?
O1 C12 H12B 109.7(10) . . ?
C13 C12 H12B 109.1(10) . . ?
H12A C12 H12B 109.7(14) . . ?
C10 C13 C6 125.38(12) . . ?
C10 C13 C12 108.76(11) . . ?
C6 C13 C12 125.81(11) . . ?
N3 C14 C7 178.77(15) . . ?

loop_
_geom_bond_atom_site_label_1
_geom_bond_atom_site_label_2
_geom_bond_distance
_geom_bond_site_symmetry_2
_geom_bond_publ_flag
B1 C1 1.6097(19) . ?
B1 C6 1.6777(17) . ?
B1 H1A 1.115(18) . ?
B1 H1B 1.125(19) . ?
C1 N2 1.3459(18) . ?
C1 N1 1.3503(19) . ?
N1 C2 1.3746(19) . ?
N1 C4 1.457(2) . ?
O1 C11 1.365(2) . ?
O1 C12 1.4477(17) . ?
C2 C3 1.327(3) . ?
C2 H2 1.02(2) . ?
N2 C3 1.380(2) . ?
N2 C5 1.453(2) . ?
C3 H3 0.93(2) . ?
N3 C14 1.1454(19) . ?
O2 C11 1.2082(18) . ?
C4 H4A 0.9800 . ?
C4 H4B 0.9800 . ?
C4 H4C 0.9800 . ?
C5 H5A 0.9800 . ?
C5 H5B 0.9800 . ?
C5 H5C 0.9800 . ?
C6 C13 1.4764(17) . ?
C6 C7 1.5090(16) . ?
C6 H6 0.957(17) . ?
C7 C8 1.3409(19) . ?
C7 C14 1.4395(19) . ?
C8 C9 1.490(2) . ?
C8 H8 0.958(18) . ?
C9 C10 1.494(2) . ?
C9 H9A 1.00(2) . ?
C9 H9B 1.01(2) . ?
C10 C13 1.3346(18) . ?
C10 C11 1.456(2) . ?
C12 C13 1.4869(18) . ?
C12 H12A 0.969(17) . ?
C12 H12B 1.023(18) . ?
